data_1549295
loop_
_publ_author_name
'Cai, Yuanjing'
'Du, Lili'
'Samedov, Kerim'
'Gu, Xinggui'
'Qi, Fei'
'Sung, Herman H. Y.'
'Patrick, Brian O.'
'Yan, Zhiping'
'Jiang, Xiaofang'
'Zhang, Haoke'
'Lam, Jacky W. Y.'
'Williams, Ian D.'
'Lee Phillips, David'
'Qin, Anjun'
'Tang, Ben Zhong'

_publ_section_title
;
 Deciphering the working mechanism of aggregation-induced emission of
 tetraphenylethylene derivatives by ultrafast spectroscopy.
;
_journal_issue 20
_journal_name_full 'Chemical science'
_journal_page_first 4662
_journal_page_last 4670
_journal_paper_doi 10.1039/c8sc01170b
_journal_volume 9
_journal_year 2018
_chemical_formula_moiety 'C28 H22'
_chemical_formula_sum 'C28 H22'
_chemical_formula_weight 358.45
_space_group_crystal_system triclinic
_space_group_IT_number 2
_space_group_name_Hall '-P 1'
_space_group_name_H-M_alt 'P -1'
_symmetry_space_group_name_Hall '-P 1'
_symmetry_space_group_name_H-M 'P -1'
_atom_sites_solution_hydrogens geom
_audit_creation_date 2017-10-09
_audit_creation_method
;
Olex2 1.2
(compiled 2017.08.10 svn.r3458 for OlexSys, GUI svn.r5381)
;
_audit_update_record
;
2017-10-10 deposited with the CCDC.
2018-04-24 downloaded from the CCDC.
;
_cell_angle_alpha 117.413(6)
_cell_angle_beta 92.608(6)
_cell_angle_gamma 90.268(7)
_cell_formula_units_Z 4
_cell_length_a 11.9827(13)
_cell_length_b 13.0612(15)
_cell_length_c 14.0684(17)
_cell_measurement_reflns_used 7265
_cell_measurement_temperature 296(2)
_cell_measurement_theta_max 30.41
_cell_measurement_theta_min 2.84
_cell_volume 1951.7(4)
_computing_molecular_graphics 'Olex2 (Dolomanov et al., 2009)'
_computing_publication_material 'Olex2 (Dolomanov et al., 2009)'
_computing_structure_refinement 'ShelXL (Sheldrick, 2015)'
_computing_structure_solution 'ShelXS (Sheldrick, 2008)'
_diffrn_ambient_temperature 296.15
_diffrn_detector_area_resol_mean 7.9
_diffrn_detector_type 'Bruker-Nonius APEXII CCD area detector'
_diffrn_measured_fraction_theta_full 0.984
_diffrn_measured_fraction_theta_max 0.984
_diffrn_measurement_device 'Bruker-Nonius APEXII CCD area detector and D8 diffractometer'
_diffrn_measurement_device_type 'Bruker D8 diffractometer'
_diffrn_measurement_method '\w and \f scans'
_diffrn_radiation_type MoK\a
_diffrn_radiation_wavelength 0.71073
_diffrn_reflns_av_R_equivalents 0.0331
_diffrn_reflns_av_unetI/netI 0.0363
_diffrn_reflns_Laue_measured_fraction_full 0.721
_diffrn_reflns_Laue_measured_fraction_max 0.984
_diffrn_reflns_limit_h_max 12
_diffrn_reflns_limit_h_min -12
_diffrn_reflns_limit_k_max 14
_diffrn_reflns_limit_k_min -13
_diffrn_reflns_limit_l_max 15
_diffrn_reflns_limit_l_min -15
_diffrn_reflns_number 19701
_diffrn_reflns_point_group_measured_fraction_full 0.984
_diffrn_reflns_point_group_measured_fraction_max 0.984
_diffrn_reflns_theta_full 25.242
_diffrn_reflns_theta_max 25.242
_diffrn_reflns_theta_min 1.633
_exptl_absorpt_coefficient_mu 0.069
_exptl_absorpt_correction_T_max 0.7461
_exptl_absorpt_correction_T_min 0.6751
_exptl_absorpt_correction_type multi-scan
_exptl_absorpt_process_details
;
SADABS-2014/5 (Bruker,2014/5) was used for absorption correction.
wR2(int) was 0.1053 before and 0.0451 after correction.
The Ratio of minimum to maximum transmission is 0.9048.
The \l/2 correction factor is 0.00150.
;
_exptl_crystal_colour colorless
_exptl_crystal_density_diffrn 1.220
_exptl_crystal_description plate
_exptl_crystal_F_000 760
_exptl_crystal_size_max 0.6
_exptl_crystal_size_mid 0.12
_exptl_crystal_size_min 0.04
_refine_diff_density_max 0.250
_refine_diff_density_min -0.179
_refine_diff_density_rms 0.045
_refine_ls_extinction_method none
_refine_ls_goodness_of_fit_ref 1.031
_refine_ls_hydrogen_treatment constr
_refine_ls_matrix_type full
_refine_ls_number_parameters 627
_refine_ls_number_reflns 5056
_refine_ls_number_restraints 1846
_refine_ls_restrained_S_all 0.923
_refine_ls_R_factor_all 0.0577
_refine_ls_R_factor_gt 0.0501
_refine_ls_shift/su_max 0.000
_refine_ls_shift/su_mean 0.000
_refine_ls_structure_factor_coef Fsqd
_refine_ls_weighting_details 'w=1/[\s^2^(Fo^2^)+(0.0893P)^2^+0.8537P] where P=(Fo^2^+2Fc^2^)/3'
_refine_ls_weighting_scheme calc
_refine_ls_wR_factor_gt 0.1357
_refine_ls_wR_factor_ref 0.1427
_reflns_Friedel_coverage 0.000
_reflns_number_gt 4490
_reflns_number_total 5056
_reflns_threshold_expression 'I > 2\s(I)'
_cod_data_source_file c8sc01170b2.cif
_cod_data_source_block htl-tpe
_cod_depositor_comments 'Adding full bibliography for 1549288--1549295.cif.'
_cod_database_code 1549295
_shelxl_version_number 2014/6
_shelx_space_group_comment
;
The symmetry employed for this shelxl refinement is uniquely defined
by the following loop, which should always be used as a source of
symmetry information in preference to the above space-group names.
They are only intended as comments.
;
_shelx_estimated_absorpt_t_max 0.997
_shelx_estimated_absorpt_t_min 0.960
_olex2_refinement_description
;
1. Twinned data refinement
 Scales: 0.5542(17)
 0.4458(17)
2. Fixed Uiso
 At 1.2 times of:
  All C(H) groups, All C(H,H) groups
3. Restrained distances
 C42A-C41A \\sim C42-C41
 with sigma of 0.01
 C33A-C34A \\sim C34-C33
 with sigma of 0.01
 C34A-C29A \\sim C34-C29 \\sim C42-C37 \\sim C42A-C37A
 with sigma of 0.01
 C34A-C33A \\sim C34-C33 \\sim C33-C32 \\sim C33A-C32A \\sim C32A-C31A \\sim
C32-C31 \\sim C31A-C30A ~
 C31-C30 \\sim C30-C29 \\sim C30A-C29A \\sim C42-C41 \\sim C42A-C41A \\sim
C41A-C40A \\sim C41-C40 ~
 C40-C39 \\sim C40A-C39A \\sim C39A-C38A \\sim C39-C38 \\sim C38A-C37A \\sim
C38-C37
 with sigma of 0.01
4. Uiso/Uaniso restraints and constraints
All non-hydrogen atoms have similar U: within 2A with sigma of 0.04 and sigma
for terminal atoms of 0.08
Uanis(C42) = Uanis(C42A)
5. Rigid body (RIGU) restrains
 All non-hydrogen atoms
 with sigma for 1-2 distances of 0.004 and sigma for 1-3 distances of 0.004
6. Same fragment restrains
{C1, C2, C3, C4, C5, C6, C7, C8, C9, C10, C11, C12, C13, C14} sigma for 1-2:
0.01, 1-3: 0.04
as
{C29, C30, C31, C32, C33, C34, C35, C36, C37, C38, C39, C40, C41, C42}
{C37, C38, C39, C40, C41, C42} sigma for 1-2: 0.02, 1-3: 0.04
as
{C37A, C38A, C39A, C40A, C41A, C42A}
7. Others
 Sof(C29A)=Sof(C30A)=Sof(H30A)=Sof(C31A)=Sof(H31A)=Sof(C32A)=Sof(H32A)=
 Sof(C33A)=Sof(H33A)=Sof(C34A)=Sof(C35A)=Sof(H35C)=Sof(H35D)=Sof(C36A)=
 Sof(H36C)=Sof(H36D)=Sof(C37A)=Sof(C38A)=Sof(H38A)=Sof(C39A)=Sof(H39A)=
 Sof(C40A)=Sof(H40A)=Sof(C41A)=Sof(H41A)=Sof(C42A)=1-FVAR(1)
 Sof(C29)=Sof(C30)=Sof(H30)=Sof(C31)=Sof(H31)=Sof(C32)=Sof(H32)=Sof(C33)=
 Sof(H33)=Sof(C34)=Sof(C35)=Sof(H35A)=Sof(H35B)=Sof(C36)=Sof(H36A)=Sof(H36B)=
 Sof(C37)=Sof(C38)=Sof(H38)=Sof(C39)=Sof(H39)=Sof(C40)=Sof(H40)=Sof(C41)=
 Sof(H41)=Sof(C42)=FVAR(1)
8.a Secondary CH2 refined with riding coordinates:
 C7(H7A,H7B), C8(H8A,H8B), C35(H35A,H35B), C36(H36A,H36B), C35A(H35C,H35D),
 C36A(H36C,H36D)
8.b Aromatic/amide H refined with riding coordinates:
 C2(H2), C3(H3), C4(H4), C5(H5), C10(H10), C11(H11), C12(H12), C13(H13),
 C18(H18), C19(H19), C20(H20), C21(H21), C22(H22), C24(H24), C25(H25), C26(H26),
  C27(H27), C28(H28), C30(H30), C31(H31), C32(H32), C33(H33), C38(H38),
 C39(H39), C40(H40), C41(H41), C46(H46), C47(H47), C48(H48), C49(H49), C50(H50),
  C52(H52), C53(H53), C54(H54), C55(H55), C56(H56), C30A(H30A), C31A(H31A),
 C32A(H32A), C33A(H33A), C38A(H38A), C39A(H39A), C40A(H40A), C41A(H41A)
;
_olex2_submission_special_instructions 'No special instructions were received'

loop_
_space_group_symop_operation_xyz
'x, y, z'
'-x, -y, -z'

loop_
_atom_site_label
_atom_site_type_symbol
_atom_site_fract_x
_atom_site_fract_y
_atom_site_fract_z
_atom_site_U_iso_or_equiv
_atom_site_adp_type
_atom_site_occupancy
_atom_site_site_symmetry_order
_atom_site_calc_flag
_atom_site_refinement_flags_posn
_atom_site_refinement_flags_adp
_atom_site_refinement_flags_occupancy
_atom_site_disorder_assembly
_atom_site_disorder_group
C1 C -0.1545(3) 0.8132(3) 0.0511(3) 0.0325(8) Uani 1 1 d D U . . .
C2 C -0.1685(3) 0.9318(3) 0.0893(3) 0.0384(9) Uani 1 1 d D U . . .
H2 H -0.1140 0.9749 0.0774 0.046 Uiso 1 1 calc R . . . .
C3 C -0.2613(3) 0.9871(3) 0.1444(3) 0.0491(10) Uani 1 1 d D U . . .
H3 H -0.2692 1.0659 0.1688 0.059 Uiso 1 1 calc R . . . .
C4 C -0.3420(3) 0.9226(3) 0.1622(3) 0.0520(10) Uani 1 1 d D U . . .
H4 H -0.4035 0.9591 0.2006 0.062 Uiso 1 1 calc R . . . .
C5 C -0.3329(3) 0.8053(3) 0.1240(3) 0.0447(10) Uani 1 1 d D U . . .
H5 H -0.3889 0.7633 0.1354 0.054 Uiso 1 1 calc R . . . .
C6 C -0.2391(3) 0.7488(3) 0.0677(3) 0.0373(9) Uani 1 1 d D U . . .
C7 C -0.2397(3) 0.6216(3) 0.0320(3) 0.0442(9) Uani 1 1 d D U . . .
H7A H -0.3086 0.5885 -0.0107 0.053 Uiso 1 1 calc R . . . .
H7B H -0.2427 0.6106 0.0955 0.053 Uiso 1 1 calc R . . . .
C8 C -0.1436(3) 0.5514(3) -0.0324(3) 0.0401(9) Uani 1 1 d D U . . .
H8A H -0.0753 0.5754 0.0130 0.048 Uiso 1 1 calc R . . . .
H8B H -0.1582 0.4706 -0.0530 0.048 Uiso 1 1 calc R . . . .
C9 C -0.1260(3) 0.5643(3) -0.1325(3) 0.0358(8) Uani 1 1 d D U . . .
C10 C -0.1527(3) 0.4775(3) -0.2355(2) 0.0376(8) Uani 1 1 d D U . . .
H10 H -0.1838 0.4079 -0.2448 0.045 Uiso 1 1 calc R . . . .
C11 C -0.1337(3) 0.4930(3) -0.3253(3) 0.0376(9) Uani 1 1 d D U . . .
H11 H -0.1534 0.4341 -0.3935 0.045 Uiso 1 1 calc R . . . .
C12 C -0.0857(3) 0.5954(3) -0.3143(3) 0.0381(9) Uani 1 1 d D U . . .
H12 H -0.0718 0.6049 -0.3743 0.046 Uiso 1 1 calc R . . . .
C13 C -0.0588(3) 0.6835(3) -0.2114(2) 0.0315(8) Uani 1 1 d D U . . .
H13 H -0.0278 0.7530 -0.2024 0.038 Uiso 1 1 calc R . . . .
C14 C -0.0781(2) 0.6679(3) -0.1218(2) 0.0288(7) Uani 1 1 d D U . . .
C15 C -0.0529(3) 0.7616(3) -0.0099(2) 0.0268(7) Uani 1 1 d . U . . .
C16 C 0.0524(3) 0.7998(3) 0.0325(3) 0.0284(8) Uani 1 1 d . U . . .
C17 C 0.1568(3) 0.7531(3) -0.0262(2) 0.0288(8) Uani 1 1 d . U . . .
C18 C 0.1686(3) 0.6368(3) -0.0938(3) 0.0314(8) Uani 1 1 d . U . . .
H18 H 0.1103 0.5850 -0.1036 0.038 Uiso 1 1 calc R . . . .
C19 C 0.2662(3) 0.5961(3) -0.1470(3) 0.0347(8) Uani 1 1 d . U . . .
H19 H 0.2724 0.5175 -0.1916 0.042 Uiso 1 1 calc R . . . .
C20 C 0.3540(3) 0.6706(3) -0.1346(3) 0.0393(9) Uani 1 1 d . U . . .
H20 H 0.4183 0.6428 -0.1720 0.047 Uiso 1 1 calc R . . . .
C21 C 0.3457(3) 0.7855(3) -0.0670(3) 0.0450(10) Uani 1 1 d . U . . .
H21 H 0.4052 0.8361 -0.0567 0.054 Uiso 1 1 calc R . . . .
C22 C 0.2481(3) 0.8270(3) -0.0133(3) 0.0404(9) Uani 1 1 d . U . . .
H22 H 0.2433 0.9055 0.0323 0.048 Uiso 1 1 calc R . . . .
C23 C 0.0693(3) 0.8876(3) 0.1483(2) 0.0288(8) Uani 1 1 d . U . . .
C24 C 0.1066(3) 1.0009(3) 0.1809(3) 0.0338(8) Uani 1 1 d . U . . .
H24 H 0.1222 1.0245 0.1297 0.041 Uiso 1 1 calc R . . . .
C25 C 0.1207(3) 1.0782(3) 0.2887(3) 0.0364(8) Uani 1 1 d . U . . .
H25 H 0.1469 1.1530 0.3093 0.044 Uiso 1 1 calc R . . . .
C26 C 0.0960(3) 1.0452(3) 0.3667(3) 0.0403(9) Uani 1 1 d . U . . .
H26 H 0.1060 1.0977 0.4390 0.048 Uiso 1 1 calc R . . . .
C27 C 0.0565(3) 0.9340(3) 0.3363(3) 0.0384(9) Uani 1 1 d . U . . .
H27 H 0.0379 0.9122 0.3880 0.046 Uiso 1 1 calc R . . . .
C28 C 0.0448(3) 0.8550(3) 0.2282(3) 0.0340(8) Uani 1 1 d . U . . .
H28 H 0.0205 0.7798 0.2081 0.041 Uiso 1 1 calc R . . . .
C29 C 0.4416(19) 0.6939(12) 0.3527(9) 0.026(3) Uani 0.617(11) 1 d D U P A 1
C30 C 0.4855(16) 0.5927(13) 0.2759(8) 0.030(2) Uani 0.617(11) 1 d D U P A 1
H30 H 0.5267 0.5462 0.2976 0.036 Uiso 0.617(11) 1 calc R . P A 1
C31 C 0.4686(9) 0.5600(9) 0.1668(8) 0.037(2) Uani 0.617(11) 1 d D U P A 1
H31 H 0.4951 0.4902 0.1162 0.044 Uiso 0.617(11) 1 calc R . P A 1
C32 C 0.4118(8) 0.6323(9) 0.1336(7) 0.037(2) Uani 0.617(11) 1 d D U P A 1
H32 H 0.4010 0.6108 0.0609 0.045 Uiso 0.617(11) 1 calc R . P A 1
C33 C 0.3717(8) 0.7357(8) 0.2088(7) 0.036(2) Uani 0.617(11) 1 d D U P A 1
H33 H 0.3348 0.7844 0.1869 0.043 Uiso 0.617(11) 1 calc R . P A 1
C34 C 0.3870(12) 0.7669(8) 0.3180(7) 0.034(2) Uani 0.617(11) 1 d D U P A 1
C35 C 0.3371(7) 0.8787(7) 0.3921(7) 0.050(2) Uani 0.617(11) 1 d D U P A 1
H35A H 0.2592 0.8752 0.3684 0.060 Uiso 0.617(11) 1 calc R . P A 1
H35B H 0.3736 0.9390 0.3817 0.060 Uiso 0.617(11) 1 calc R . P A 1
C36 C 0.3407(8) 0.9180(5) 0.5129(6) 0.0449(19) Uani 0.617(11) 1 d D U P A 1
H36A H 0.4174 0.9395 0.5409 0.054 Uiso 0.617(11) 1 calc R . P A 1
H36B H 0.2969 0.9867 0.5464 0.054 Uiso 0.617(11) 1 calc R . P A 1
C37 C 0.2984(9) 0.8307(9) 0.5464(11) 0.039(2) Uani 0.617(11) 1 d D U P A 1
C38 C 0.1954(8) 0.8430(9) 0.5913(9) 0.048(2) Uani 0.617(11) 1 d D U P A 1
H38 H 0.1504 0.9036 0.5980 0.058 Uiso 0.617(11) 1 calc R . P A 1
C39 C 0.1592(7) 0.7653(9) 0.6263(8) 0.045(2) Uani 0.617(11) 1 d D U P A 1
H39 H 0.0896 0.7742 0.6554 0.054 Uiso 0.617(11) 1 calc R . P A 1
C40 C 0.2251(8) 0.6745(9) 0.6187(9) 0.039(2) Uani 0.617(11) 1 d D U P A 1
H40 H 0.2021 0.6243 0.6446 0.047 Uiso 0.617(11) 1 calc R . P A 1
C41 C 0.3271(10) 0.6620(14) 0.5708(15) 0.041(3) Uani 0.617(11) 1 d D U P A 1
H41 H 0.3728 0.6027 0.5661 0.050 Uiso 0.617(11) 1 calc R . P A 1
C42 C 0.3636(17) 0.735(2) 0.529(3) 0.0304(8) Uani 0.617(11) 1 d D U P A 1
C43 C 0.4677(2) 0.7230(3) 0.4696(2) 0.0290(8) Uani 1 1 d . U . . .
C44 C 0.5716(3) 0.7269(3) 0.5143(2) 0.0286(8) Uani 1 1 d . U . . .
C45 C 0.5884(2) 0.7538(3) 0.6302(2) 0.0298(8) Uani 1 1 d . U . . .
C46 C 0.5762(3) 0.8669(3) 0.7080(3) 0.0341(8) Uani 1 1 d . U . . .
H46 H 0.5556 0.9228 0.6876 0.041 Uiso 1 1 calc R . . . .
C47 C 0.5946(3) 0.8976(3) 0.8171(3) 0.0383(9) Uani 1 1 d . U . . .
H47 H 0.5858 0.9735 0.8684 0.046 Uiso 1 1 calc R . . . .
C48 C 0.6259(3) 0.8154(3) 0.8493(3) 0.0373(9) Uani 1 1 d . U . . .
H48 H 0.6388 0.8364 0.9217 0.045 Uiso 1 1 calc R . . . .
C49 C 0.6376(3) 0.7028(3) 0.7731(3) 0.0372(9) Uani 1 1 d . U . . .
H49 H 0.6588 0.6474 0.7940 0.045 Uiso 1 1 calc R . . . .
C50 C 0.6178(3) 0.6717(3) 0.6649(3) 0.0346(8) Uani 1 1 d . U . . .
H50 H 0.6242 0.5950 0.6143 0.041 Uiso 1 1 calc R . . . .
C51 C 0.6779(3) 0.7154(3) 0.4559(2) 0.0285(8) Uani 1 1 d . U . . .
C52 C 0.7644(3) 0.6498(3) 0.4662(3) 0.0339(8) Uani 1 1 d . U . . .
H52 H 0.7569 0.6132 0.5089 0.041 Uiso 1 1 calc R . . . .
C53 C 0.8628(3) 0.6387(3) 0.4126(3) 0.0376(9) Uani 1 1 d . U . . .
H53 H 0.9193 0.5931 0.4187 0.045 Uiso 1 1 calc R . . . .
C54 C 0.8774(3) 0.6951(3) 0.3502(3) 0.0349(8) Uani 1 1 d . U . . .
H54 H 0.9431 0.6871 0.3151 0.042 Uiso 1 1 calc R . . . .
C55 C 0.7936(3) 0.7626(3) 0.3411(3) 0.0339(8) Uani 1 1 d . U . . .
H55 H 0.8030 0.8014 0.3006 0.041 Uiso 1 1 calc R . . . .
C56 C 0.6941(3) 0.7725(3) 0.3932(3) 0.0329(8) Uani 1 1 d . U . . .
H56 H 0.6377 0.8175 0.3862 0.040 Uiso 1 1 calc R . . . .
C29A C 0.454(3) 0.7093(19) 0.3571(16) 0.029(4) Uani 0.383(11) 1 d D U P A 2
C30A C 0.469(3) 0.605(2) 0.2667(12) 0.031(4) Uani 0.383(11) 1 d D U P A 2
H30A H 0.4951 0.5424 0.2753 0.038 Uiso 0.383(11) 1 calc R . P A 2
C31A C 0.4448(16) 0.5912(13) 0.1635(12) 0.033(4) Uani 0.383(11) 1 d D U P A 2
H31A H 0.4647 0.5241 0.1044 0.039 Uiso 0.383(11) 1 calc R . P A 2
C32A C 0.3913(13) 0.6773(12) 0.1483(11) 0.029(3) Uani 0.383(11) 1 d D U P A 2
H32A H 0.3705 0.6671 0.0799 0.035 Uiso 0.383(11) 1 calc R . P A 2
C33A C 0.3703(17) 0.7789(14) 0.2389(11) 0.042(4) Uani 0.383(11) 1 d D U P A 2
H33A H 0.3362 0.8381 0.2303 0.050 Uiso 0.383(11) 1 calc R . P A 2
C34A C 0.3983(18) 0.7954(15) 0.3420(11) 0.031(3) Uani 0.383(11) 1 d D U P A 2
C35A C 0.3745(10) 0.9047(10) 0.4389(11) 0.035(3) Uani 0.383(11) 1 d . U P A 2
H35C H 0.3592 0.9638 0.4169 0.042 Uiso 0.383(11) 1 calc R . P A 2
H35D H 0.4409 0.9295 0.4868 0.042 Uiso 0.383(11) 1 calc R . P A 2
C36A C 0.2756(13) 0.8955(12) 0.5011(11) 0.049(3) Uani 0.383(11) 1 d . U P A 2
H36C H 0.2697 0.9698 0.5636 0.059 Uiso 0.383(11) 1 calc R . P A 2
H36D H 0.2081 0.8832 0.4560 0.059 Uiso 0.383(11) 1 calc R . P A 2
C37A C 0.2761(13) 0.8054(14) 0.5384(15) 0.026(3) Uani 0.383(11) 1 d D U P A 2
C38A C 0.1831(12) 0.8050(14) 0.5942(14) 0.037(3) Uani 0.383(11) 1 d D U P A 2
H38A H 0.1267 0.8572 0.6046 0.044 Uiso 0.383(11) 1 calc R . P A 2
C39A C 0.1751(11) 0.7256(12) 0.6342(11) 0.034(3) Uani 0.383(11) 1 d D U P A 2
H39A H 0.1128 0.7262 0.6715 0.041 Uiso 0.383(11) 1 calc R . P A 2
C40A C 0.2571(12) 0.6453(13) 0.6203(13) 0.032(3) Uani 0.383(11) 1 d D U P A 2
H40A H 0.2493 0.5916 0.6459 0.039 Uiso 0.383(11) 1 calc R . P A 2
C41A C 0.3510(15) 0.6483(18) 0.5669(19) 0.026(3) Uani 0.383(11) 1 d D U P A 2
H41A H 0.4060 0.5942 0.5547 0.032 Uiso 0.383(11) 1 calc R . P A 2
C42A C 0.364(3) 0.732(4) 0.531(5) 0.0304(8) Uani 0.383(11) 1 d D U P A 2

loop_
_atom_site_aniso_label
_atom_site_aniso_U_11
_atom_site_aniso_U_22
_atom_site_aniso_U_33
_atom_site_aniso_U_23
_atom_site_aniso_U_13
_atom_site_aniso_U_12
C1 0.0212(16) 0.043(2) 0.0281(17) 0.0128(15) -0.0108(13) 0.0012(14)
C2 0.0355(19) 0.040(2) 0.0306(18) 0.0098(16) -0.0113(15) 0.0063(16)
C3 0.046(2) 0.049(2) 0.035(2) 0.0051(19) -0.0104(17) 0.0155(19)
C4 0.045(2) 0.065(3) 0.039(2) 0.019(2) -0.0044(18) 0.020(2)
C5 0.0269(18) 0.070(3) 0.037(2) 0.025(2) -0.0056(15) 0.0073(18)
C6 0.0292(18) 0.049(2) 0.0337(19) 0.0202(17) -0.0114(15) 0.0004(16)
C7 0.0364(19) 0.048(2) 0.042(2) 0.0165(18) -0.0085(16) -0.0077(17)
C8 0.0359(19) 0.039(2) 0.050(2) 0.0250(19) -0.0107(16) -0.0050(16)
C9 0.0224(16) 0.040(2) 0.0419(19) 0.0167(16) -0.0097(14) 0.0040(15)
C10 0.0247(17) 0.034(2) 0.046(2) 0.0125(17) -0.0083(15) -0.0007(15)
C11 0.0230(18) 0.033(2) 0.0380(19) 0.0010(16) -0.0109(15) 0.0032(15)
C12 0.0282(18) 0.050(2) 0.0307(18) 0.0149(17) -0.0057(15) 0.0060(16)
C13 0.0242(18) 0.0342(19) 0.0312(17) 0.0116(15) -0.0072(14) 0.0053(15)
C14 0.0214(16) 0.0286(18) 0.0314(17) 0.0106(14) -0.0103(13) 0.0009(14)
C15 0.0276(16) 0.0271(18) 0.0269(16) 0.0143(14) -0.0071(13) 0.0011(14)
C16 0.0290(17) 0.0280(18) 0.0276(16) 0.0128(14) -0.0057(13) -0.0010(14)
C17 0.0295(17) 0.0315(19) 0.0249(16) 0.0134(15) -0.0089(13) -0.0018(14)
C18 0.0267(18) 0.0312(19) 0.0375(19) 0.0180(16) -0.0116(15) -0.0051(14)
C19 0.0340(18) 0.0284(19) 0.0353(19) 0.0097(16) -0.0048(15) -0.0008(15)
C20 0.0269(18) 0.042(2) 0.041(2) 0.0124(18) -0.0025(15) -0.0017(16)
C21 0.035(2) 0.036(2) 0.053(2) 0.0119(18) 0.0003(17) -0.0104(16)
C22 0.0343(19) 0.031(2) 0.044(2) 0.0069(17) 0.0036(16) -0.0043(16)
C23 0.0191(16) 0.0364(19) 0.0304(17) 0.0160(15) -0.0100(13) 0.0035(14)
C24 0.0276(17) 0.035(2) 0.0369(18) 0.0159(16) -0.0062(14) -0.0015(15)
C25 0.0299(18) 0.0311(19) 0.0398(19) 0.0104(16) -0.0111(15) -0.0005(15)
C26 0.0283(19) 0.049(2) 0.0348(19) 0.0127(17) -0.0130(15) -0.0019(16)
C27 0.0316(19) 0.050(2) 0.0332(18) 0.0190(17) -0.0051(15) 0.0020(17)
C28 0.0254(17) 0.038(2) 0.0365(18) 0.0163(16) -0.0084(14) -0.0006(15)
C29 0.012(5) 0.034(4) 0.032(3) 0.018(3) -0.010(3) -0.008(4)
C30 0.022(6) 0.037(4) 0.028(3) 0.013(3) -0.010(3) -0.002(3)
C31 0.027(4) 0.047(5) 0.032(4) 0.016(3) -0.011(3) -0.003(4)
C32 0.022(4) 0.051(6) 0.042(4) 0.025(4) -0.011(3) 0.002(4)
C33 0.024(3) 0.037(6) 0.047(5) 0.021(4) -0.011(4) -0.002(4)
C34 0.023(4) 0.033(5) 0.047(4) 0.021(3) -0.010(4) -0.010(4)
C35 0.049(4) 0.036(4) 0.068(5) 0.028(4) -0.011(3) 0.003(3)
C36 0.040(5) 0.029(3) 0.062(4) 0.018(3) -0.004(4) 0.009(3)
C37 0.033(4) 0.034(4) 0.039(4) 0.008(4) -0.012(3) -0.009(3)
C38 0.037(4) 0.051(6) 0.044(4) 0.012(4) -0.007(3) 0.001(4)
C39 0.032(4) 0.055(6) 0.043(5) 0.020(4) -0.011(3) -0.002(4)
C40 0.030(5) 0.047(6) 0.043(4) 0.022(4) 0.000(4) 0.003(4)
C41 0.029(5) 0.051(5) 0.042(5) 0.021(5) 0.002(4) 0.001(3)
C42 0.0239(15) 0.032(2) 0.0263(19) 0.0070(15) -0.0090(13) -0.0030(14)
C43 0.0259(16) 0.0274(18) 0.0285(16) 0.0092(14) -0.0066(12) -0.0042(14)
C44 0.0273(16) 0.0270(18) 0.0263(16) 0.0082(14) -0.0050(13) 0.0001(13)
C45 0.0154(15) 0.037(2) 0.0284(17) 0.0078(15) -0.0041(13) -0.0055(14)
C46 0.0276(17) 0.0351(19) 0.0354(18) 0.0129(16) -0.0012(14) 0.0025(15)
C47 0.0319(18) 0.039(2) 0.0285(18) 0.0028(16) -0.0032(15) -0.0020(16)
C48 0.0246(17) 0.053(2) 0.0303(18) 0.0160(17) -0.0061(14) -0.0008(16)
C49 0.0221(17) 0.050(2) 0.0379(19) 0.0195(17) -0.0056(14) 0.0015(16)
C50 0.0258(17) 0.035(2) 0.0368(19) 0.0118(16) -0.0078(14) 0.0010(15)
C51 0.0277(16) 0.0271(18) 0.0232(16) 0.0061(14) -0.0072(13) -0.0061(14)
C52 0.0309(17) 0.036(2) 0.0327(18) 0.0142(16) -0.0038(14) 0.0038(15)
C53 0.0286(18) 0.039(2) 0.0397(19) 0.0136(17) 0.0020(15) 0.0088(15)
C54 0.0274(17) 0.041(2) 0.0306(18) 0.0126(17) -0.0044(14) -0.0012(16)
C55 0.0323(18) 0.037(2) 0.0286(17) 0.0122(16) -0.0072(14) -0.0059(15)
C56 0.0245(17) 0.036(2) 0.0318(18) 0.0110(16) -0.0127(14) -0.0019(15)
C29A 0.015(8) 0.035(6) 0.030(4) 0.010(4) -0.013(4) -0.013(5)
C30A 0.025(9) 0.041(7) 0.028(5) 0.018(4) -0.013(4) 0.000(5)
C31A 0.038(9) 0.036(7) 0.019(4) 0.009(4) -0.013(4) 0.007(5)
C32A 0.026(7) 0.032(8) 0.028(5) 0.014(5) -0.015(5) -0.003(5)
C33A 0.040(6) 0.039(8) 0.040(5) 0.014(5) -0.010(5) -0.001(6)
C34A 0.018(6) 0.034(6) 0.030(5) 0.008(4) -0.009(4) -0.012(5)
C35A 0.039(6) 0.028(5) 0.033(5) 0.012(4) -0.006(4) -0.001(4)
C36A 0.046(6) 0.049(6) 0.060(6) 0.029(5) 0.014(5) 0.008(5)
C37A 0.023(5) 0.031(6) 0.015(5) 0.005(5) -0.003(4) -0.004(5)
C38A 0.024(5) 0.042(8) 0.050(6) 0.025(6) 0.010(4) 0.005(5)
C39A 0.032(7) 0.037(8) 0.026(5) 0.008(5) 0.006(5) 0.001(5)
C40A 0.035(7) 0.027(6) 0.026(5) 0.004(5) 0.001(5) -0.009(5)
C41A 0.029(7) 0.025(5) 0.015(5) 0.000(4) -0.001(5) -0.005(4)
C42A 0.0239(15) 0.032(2) 0.0263(19) 0.0070(15) -0.0090(13) -0.0030(14)

loop_
_atom_type_symbol
_atom_type_description
_atom_type_scat_dispersion_real
_atom_type_scat_dispersion_imag
_atom_type_scat_source
C C 0.0033 0.0016 'International Tables Vol C Tables 4.2.6.8 and 6.1.1.4'
H H 0.0000 0.0000 'International Tables Vol C Tables 4.2.6.8 and 6.1.1.4'

loop_
_geom_angle_atom_site_label_1
_geom_angle_atom_site_label_2
_geom_angle_atom_site_label_3
_geom_angle
C2 C1 C6 118.2(3)
C2 C1 C15 117.7(3)
C6 C1 C15 124.0(3)
C3 C2 C1 122.0(4)
C4 C3 C2 118.7(4)
C5 C4 C3 121.2(4)
C4 C5 C6 120.2(4)
C1 C6 C5 119.6(3)
C1 C6 C7 126.0(3)
C5 C6 C7 114.4(3)
C6 C7 C8 118.7(3)
C9 C8 C7 113.4(3)
C10 C9 C8 123.2(3)
C10 C9 C14 117.7(3)
C14 C9 C8 119.0(3)
C9 C10 C11 121.1(3)
C12 C11 C10 120.9(3)
C11 C12 C13 118.6(3)
C12 C13 C14 120.3(3)
C9 C14 C15 116.8(3)
C13 C14 C9 121.3(3)
C13 C14 C15 121.8(3)
C1 C15 C14 114.2(2)
C16 C15 C1 122.3(3)
C16 C15 C14 123.6(3)
C15 C16 C17 124.3(3)
C15 C16 C23 119.4(3)
C17 C16 C23 116.1(2)
C18 C17 C16 122.4(3)
C18 C17 C22 117.0(3)
C22 C17 C16 120.7(3)
C17 C18 C19 121.1(3)
C20 C19 C18 120.9(3)
C21 C20 C19 119.3(3)
C20 C21 C22 120.0(3)
C21 C22 C17 121.6(3)
C24 C23 C16 122.9(3)
C24 C23 C28 118.3(3)
C28 C23 C16 118.8(3)
C25 C24 C23 120.5(3)
C24 C25 C26 120.7(3)
C27 C26 C25 119.8(3)
C26 C27 C28 119.8(4)
C27 C28 C23 120.9(3)
C30 C29 C34 118.3(10)
C30 C29 C43 116.5(8)
C34 C29 C43 124.8(8)
C29 C30 C31 120.8(10)
C30 C31 C32 120.0(8)
C33 C32 C31 120.0(7)
C32 C33 C34 119.7(7)
C29 C34 C35 123.8(8)
C33 C34 C29 121.0(8)
C33 C34 C35 115.2(7)
C34 C35 C36 120.1(6)
C37 C36 C35 116.0(8)
C38 C37 C36 120.7(8)
C38 C37 C42 120.2(8)
C42 C37 C36 119.1(8)
C37 C38 C39 120.4(8)
C38 C39 C40 121.4(7)
C39 C40 C41 117.3(7)
C40 C41 C42 122.8(8)
C37 C42 C41 117.6(9)
C37 C42 C43 116.1(8)
C41 C42 C43 126.4(8)
C42 C43 C29 112.1(15)
C44 C43 C29 125.1(9)
C44 C43 C42 122.5(14)
C44 C43 C29A 119.9(15)
C44 C43 C42A 121(2)
C29A C43 C42A 119(2)
C43 C44 C45 121.0(3)
C43 C44 C51 123.4(3)
C45 C44 C51 115.4(2)
C46 C45 C44 118.2(3)
C46 C45 C50 117.8(3)
C50 C45 C44 124.0(3)
C45 C46 C47 120.6(4)
C48 C47 C46 120.6(3)
C49 C48 C47 119.5(3)
C48 C49 C50 120.1(4)
C49 C50 C45 121.5(3)
C52 C51 C44 119.9(3)
C52 C51 C56 118.1(3)
C56 C51 C44 122.1(3)
C51 C52 C53 120.2(3)
C54 C53 C52 121.0(3)
C55 C54 C53 119.6(3)
C54 C55 C56 119.6(3)
C55 C56 C51 121.5(3)
C30A C29A C43 122.6(15)
C30A C29A C34A 117.4(17)
C34A C29A C43 118.0(15)
C29A C30A C31A 121.5(18)
C32A C31A C30A 120.6(13)
C33A C32A C31A 117.5(12)
C32A C33A C34A 122.4(13)
C29A C34A C35A 118.0(13)
C33A C34A C29A 120.0(15)
C33A C34A C35A 121.9(13)
C34A C35A C36A 114.5(13)
C37A C36A C35A 119.1(11)
C38A C37A C36A 114.4(11)
C38A C37A C42A 119.0(11)
C42A C37A C36A 126.3(11)
C37A C38A C39A 119.5(10)
C40A C39A C38A 122.4(10)
C41A C40A C39A 117.7(11)
C40A C41A C42A 121.0(12)
C37A C42A C43 123.2(13)
C41A C42A C43 116.2(11)
C41A C42A C37A 119.9(13)

loop_
_geom_bond_atom_site_label_1
_geom_bond_atom_site_label_2
_geom_bond_distance
C1 C2 1.401(4)
C1 C6 1.408(4)
C1 C15 1.497(4)
C2 C3 1.389(4)
C3 C4 1.384(5)
C4 C5 1.377(5)
C5 C6 1.409(4)
C6 C7 1.499(5)
C7 C8 1.526(5)
C8 C9 1.518(5)
C9 C10 1.389(4)
C9 C14 1.407(4)
C10 C11 1.397(4)
C11 C12 1.393(4)
C12 C13 1.395(4)
C13 C14 1.395(4)
C14 C15 1.499(4)
C15 C16 1.361(4)
C16 C17 1.502(5)
C16 C23 1.502(4)
C17 C18 1.385(5)
C17 C22 1.403(5)
C18 C19 1.389(5)
C19 C20 1.380(5)
C20 C21 1.365(5)
C21 C22 1.394(5)
C23 C24 1.396(5)
C23 C28 1.414(5)
C24 C25 1.384(5)
C25 C26 1.393(5)
C26 C27 1.386(5)
C27 C28 1.389(5)
C29 C30 1.391(6)
C29 C34 1.408(6)
C29 C43 1.524(12)
C30 C31 1.396(6)
C31 C32 1.399(6)
C32 C33 1.382(6)
C33 C34 1.399(6)
C34 C35 1.496(9)
C35 C36 1.531(9)
C36 C37 1.512(8)
C37 C38 1.388(6)
C37 C42 1.405(7)
C38 C39 1.392(6)
C39 C40 1.393(6)
C40 C41 1.397(6)
C41 C42 1.408(6)
C42 C43 1.503(11)
C43 C44 1.359(4)
C43 C29A 1.51(2)
C43 C42A 1.521(17)
C44 C45 1.505(4)
C44 C51 1.517(4)
C45 C46 1.390(5)
C45 C50 1.407(5)
C46 C47 1.402(5)
C47 C48 1.390(5)
C48 C49 1.377(5)
C49 C50 1.392(5)
C51 C52 1.393(5)
C51 C56 1.412(5)
C52 C53 1.400(5)
C53 C54 1.397(5)
C54 C55 1.380(5)
C55 C56 1.402(5)
C29A C30A 1.392(7)
C29A C34A 1.405(8)
C30A C31A 1.396(7)
C31A C32A 1.392(7)
C32A C33A 1.386(7)
C33A C34A 1.389(7)
C34A C35A 1.492(18)
C35A C36A 1.541(18)
C36A C37A 1.493(19)
C37A C38A 1.393(7)
C37A C42A 1.407(8)
C38A C39A 1.394(7)
C39A C40A 1.393(7)
C40A C41A 1.391(7)
C41A C42A 1.405(7)

loop_
_twin_individual_id
_twin_individual_mass_fraction_refined
1 0.5542(17)
2 0.4458(17)
